data_2217128
loop_
_publ_author_name
'Buvailo, Andrii I.'
'Tomyn, Stefania V.'
'Haukka, Matti'
'Pavlenko, Vadim A.'
'Fritsky, Igor O.'

_publ_section_title Aquabis(3,5-dimethyl-1<i>H</i>-pyrazole-\k<i>N</i>)(oxalato-\k^2^<i>O</i>,<i>O</i>')copper(II)
_journal_coeditor_code HY2100
_journal_issue 1
_journal_name_full 'Acta Crystallographica Section E'
_journal_page_first m37
_journal_page_last m38
_journal_paper_doi 10.1107/S1600536807058928
_journal_volume 64
_journal_year 2008
_chemical_formula_iupac '[Cu (C2 O4) (C5 H8 N2)2 (H2 O)]'
_chemical_formula_moiety 'C12 H18 Cu N4 O5'
_chemical_formula_sum 'C12 H18 Cu N4 O5'
_chemical_formula_weight 361.84
_chemical_name_systematic
;
Aquabis(3,5-dimethyl-1H-pyrazole-\kN)(oxalato-\k^2^O,O')copper(II)
;
_space_group_IT_number 2
_symmetry_cell_setting triclinic
_symmetry_space_group_name_Hall '-P 1'
_symmetry_space_group_name_H-M 'P -1'
_atom_sites_solution_hydrogens geom
_atom_sites_solution_primary direct
_atom_sites_solution_secondary difmap
_audit_creation_method SHELXL-97
_cell_angle_alpha 77.007(4)
_cell_angle_beta 89.189(6)
_cell_angle_gamma 62.436(5)
_cell_formula_units_Z 2
_cell_length_a 8.2597(6)
_cell_length_b 8.4010(8)
_cell_length_c 12.2288(11)
_cell_measurement_reflns_used 33067
_cell_measurement_temperature 120(2)
_cell_measurement_theta_max 27.48
_cell_measurement_theta_min 1.00
_cell_volume 729.00(12)
_computing_cell_refinement 'DENZO (Otwinowski & Minor, 1997)'
_computing_data_collection 'COLLECT (Nonius, 1998)'
_computing_data_reduction 'DENZO (Otwinowski & Minor, 1997)'
_computing_molecular_graphics 'ORTEP-3 for Windows (Farrugia, 1997)'
_computing_publication_material 'WinGX (Farrugia, 1999)'
_computing_structure_refinement 'SHELXL97 (Sheldrick, 1997)'
_computing_structure_solution 'SHELXS97 (Sheldrick, 1997)'
_diffrn_ambient_temperature 120(2)
_diffrn_detector_area_resol_mean 9
_diffrn_measured_fraction_theta_full 0.98
_diffrn_measured_fraction_theta_max 0.98
_diffrn_measurement_device_type 'Nonius Kappa CCD'
_diffrn_measurement_method '\f and \w scans'
_diffrn_radiation_monochromator graphite
_diffrn_radiation_source 'fine-focus sealed tube'
_diffrn_radiation_type MoK\a
_diffrn_radiation_wavelength 0.71073
_diffrn_reflns_av_R_equivalents 0.0694
_diffrn_reflns_av_sigmaI/netI 0.0997
_diffrn_reflns_limit_h_max 11
_diffrn_reflns_limit_h_min -11
_diffrn_reflns_limit_k_max 11
_diffrn_reflns_limit_k_min -11
_diffrn_reflns_limit_l_max 16
_diffrn_reflns_limit_l_min -16
_diffrn_reflns_number 11529
_diffrn_reflns_theta_full 28.68
_diffrn_reflns_theta_max 28.68
_diffrn_reflns_theta_min 2.80
_exptl_absorpt_coefficient_mu 1.528
_exptl_absorpt_correction_T_max 0.8875
_exptl_absorpt_correction_T_min 0.7201
_exptl_absorpt_correction_type multi-scan
_exptl_absorpt_process_details '(SADABS; Sheldrick, 2003)'
_exptl_crystal_colour blue
_exptl_crystal_density_diffrn 1.648
_exptl_crystal_density_method 'not measured'
_exptl_crystal_description plate
_exptl_crystal_F_000 374
_exptl_crystal_size_max 0.23
_exptl_crystal_size_mid 0.13
_exptl_crystal_size_min 0.08
_refine_diff_density_max 0.801
_refine_diff_density_min -1.024
_refine_ls_extinction_method none
_refine_ls_goodness_of_fit_ref 1.122
_refine_ls_hydrogen_treatment constr
_refine_ls_matrix_type full
_refine_ls_number_parameters 204
_refine_ls_number_reflns 3765
_refine_ls_number_restraints 0
_refine_ls_restrained_S_all 1.122
_refine_ls_R_factor_all 0.0875
_refine_ls_R_factor_gt 0.0701
_refine_ls_shift/su_max 0.001
_refine_ls_shift/su_mean 0.000
_refine_ls_structure_factor_coef Fsqd
_refine_ls_weighting_details 'calc w=1/[\s^2^(Fo^2^)+4.1563P] where P=(Fo^2^+2Fc^2^)/3'
_refine_ls_weighting_scheme calc
_refine_ls_wR_factor_gt 0.1635
_refine_ls_wR_factor_ref 0.1745
_reflns_number_gt 3186
_reflns_number_total 3765
_reflns_threshold_expression >2\s(I)
_cod_data_source_file hy2100.cif
_cod_data_source_block I
_cod_original_cell_volume 729.00(11)
_cod_database_code 2217128
_cod_database_fobs_code 2217128

loop_
_symmetry_equiv_pos_as_xyz
'x, y, z'
'-x, -y, -z'

loop_
_atom_site_type_symbol
_atom_site_label
_atom_site_fract_x
_atom_site_fract_y
_atom_site_fract_z
_atom_site_U_iso_or_equiv
_atom_site_adp_type
_atom_site_calc_flag
_atom_site_refinement_flags
_atom_site_occupancy
Cu Cu1 0.14007(5) 0.12441(5) 0.63070(3) 0.01550(12) Uani d . 1
O O5 -0.0055(3) 0.3021(3) 0.48971(18) 0.0169(5) Uani d . 1
O O2 0.3431(3) 0.1554(3) 0.56547(17) 0.0177(5) Uani d . 1
O O4 0.0332(3) 0.4796(3) 0.33510(18) 0.0224(5) Uani d . 1
O O3 0.3977(3) 0.3252(3) 0.41587(18) 0.0185(5) Uani d . 1
O O1 0.2189(3) -0.1213(3) 0.55296(19) 0.0228(5) Uani d . 1
H H1 0.3490 -0.1861 0.5383 0.034 Uiso d . 1
H H2 0.1570 -0.1934 0.5482 0.034 Uiso d . 1
N N2 -0.0797(3) 0.1276(3) 0.6984(2) 0.0158(5) Uani d . 1
N N1 -0.2437(3) 0.2848(4) 0.6778(2) 0.0180(6) Uani d . 1
H H3 -0.2596 0.3944 0.6406 0.022 Uiso calc R 1
N N3 0.3058(3) -0.0261(4) 0.7738(2) 0.0160(5) Uani d . 1
N N4 0.4574(3) -0.1886(3) 0.7756(2) 0.0163(5) Uani d . 1
H H18 0.4959 -0.2313 0.7156 0.020 Uiso calc R 1
C C2 -0.3788(4) 0.2518(4) 0.7215(3) 0.0171(6) Uani d . 1
C C1 -0.5724(4) 0.4006(5) 0.7112(3) 0.0237(7) Uani d . 1
H H4 -0.5811 0.4835 0.7587 0.036 Uiso calc R 1
H H6 -0.6521 0.3449 0.7358 0.036 Uiso calc R 1
H H5 -0.6112 0.4715 0.6324 0.036 Uiso calc R 1
C C3 -0.2992(4) 0.0638(4) 0.7711(3) 0.0185(7) Uani d . 1
H H7 -0.3591 -0.0028 0.8086 0.022 Uiso calc R 1
C C4 -0.1140(4) -0.0081(4) 0.7551(2) 0.0146(6) Uani d . 1
C C5 0.0343(4) -0.2053(4) 0.7949(3) 0.0202(7) Uani d . 1
H H10 0.1196 -0.2364 0.7372 0.030 Uiso calc R 1
H H8 -0.0210 -0.2881 0.8083 0.030 Uiso calc R 1
H H9 0.1011 -0.2201 0.8652 0.030 Uiso calc R 1
C C9 0.5419(4) -0.2766(4) 0.8815(3) 0.0183(7) Uani d . 1
C C10 0.7136(4) -0.4587(4) 0.9037(3) 0.0229(7) Uani d . 1
H H15 0.6822 -0.5597 0.9263 0.034 Uiso calc R 1
H H16 0.7949 -0.4659 0.9642 0.034 Uiso calc R 1
H H17 0.7761 -0.4698 0.8349 0.034 Uiso calc R 1
C C8 0.4410(4) -0.1676(4) 0.9506(3) 0.0189(7) Uani d . 1
H H14 0.4654 -0.1924 1.0300 0.023 Uiso calc R 1
C C7 0.2938(4) -0.0112(4) 0.8806(3) 0.0172(6) Uani d . 1
C C6 0.1419(4) 0.1515(5) 0.9110(3) 0.0243(7) Uani d . 1
H H12 0.0974 0.2589 0.8460 0.036 Uiso calc R 1
H H13 0.1869 0.1792 0.9743 0.036 Uiso calc R 1
H H11 0.0414 0.1238 0.9329 0.036 Uiso calc R 1
C C11 0.2947(4) 0.2729(4) 0.4716(2) 0.0149(6) Uani d . 1
C C12 0.0885(4) 0.3626(4) 0.4252(3) 0.0176(7) Uani d . 1

loop_
_atom_site_aniso_label
_atom_site_aniso_U_11
_atom_site_aniso_U_22
_atom_site_aniso_U_33
_atom_site_aniso_U_12
_atom_site_aniso_U_13
_atom_site_aniso_U_23
Cu1 0.01345(19) 0.0151(2) 0.0170(2) -0.00671(15) 0.00082(14) -0.00214(15)
O5 0.0149(10) 0.0147(11) 0.0191(11) -0.0066(9) 0.0009(8) -0.0013(9)
O2 0.0150(11) 0.0167(12) 0.0189(11) -0.0065(9) 0.0008(9) -0.0018(9)
O4 0.0206(11) 0.0199(12) 0.0237(12) -0.0091(10) -0.0018(9) -0.0005(10)
O3 0.0181(11) 0.0157(12) 0.0221(11) -0.0089(9) 0.0044(9) -0.0036(9)
O1 0.0174(11) 0.0246(13) 0.0310(13) -0.0107(10) 0.0065(9) -0.0138(10)
N2 0.0137(12) 0.0110(13) 0.0179(13) -0.0032(10) -0.0006(10) -0.0005(10)
N1 0.0147(13) 0.0114(13) 0.0245(14) -0.0039(11) -0.0004(11) -0.0033(11)
N3 0.0174(13) 0.0135(13) 0.0179(13) -0.0075(11) 0.0032(10) -0.0049(11)
N4 0.0144(12) 0.0152(13) 0.0163(13) -0.0040(11) 0.0003(10) -0.0048(11)
C2 0.0146(15) 0.0147(16) 0.0221(16) -0.0056(12) 0.0029(12) -0.0080(13)
C1 0.0154(15) 0.0176(17) 0.0361(19) -0.0064(13) 0.0028(14) -0.0063(15)
C3 0.0213(16) 0.0181(16) 0.0218(16) -0.0137(14) 0.0056(13) -0.0054(13)
C4 0.0185(15) 0.0122(15) 0.0137(14) -0.0072(13) 0.0013(12) -0.0040(12)
C5 0.0207(16) 0.0095(15) 0.0251(17) -0.0030(13) 0.0013(13) -0.0037(13)
C9 0.0188(15) 0.0168(16) 0.0219(16) -0.0110(13) 0.0035(13) -0.0040(13)
C10 0.0208(16) 0.0145(16) 0.0264(17) -0.0030(13) -0.0009(13) -0.0036(14)
C8 0.0175(16) 0.0168(16) 0.0169(15) -0.0047(13) -0.0010(12) -0.0013(13)
C7 0.0188(15) 0.0166(16) 0.0182(16) -0.0097(13) 0.0026(12) -0.0051(13)
C6 0.0222(17) 0.0233(18) 0.0237(17) -0.0061(14) 0.0024(14) -0.0094(14)
C11 0.0139(14) 0.0128(15) 0.0203(15) -0.0062(12) 0.0036(12) -0.0087(13)
C12 0.0171(15) 0.0197(17) 0.0175(16) -0.0092(13) 0.0025(12) -0.0066(13)

loop_
_atom_type_symbol
_atom_type_description
_atom_type_scat_dispersion_real
_atom_type_scat_dispersion_imag
_atom_type_scat_source
C C 0.0033 0.0016 'International Tables Vol C Tables 4.2.6.8 and 6.1.1.4'
H H 0.0000 0.0000 'International Tables Vol C Tables 4.2.6.8 and 6.1.1.4'
N N 0.0061 0.0033 'International Tables Vol C Tables 4.2.6.8 and 6.1.1.4'
O O 0.0106 0.0060 'International Tables Vol C Tables 4.2.6.8 and 6.1.1.4'
Cu Cu 0.3201 1.2651 'International Tables Vol C Tables 4.2.6.8 and 6.1.1.4'

loop_
_geom_angle_atom_site_label_1
_geom_angle_atom_site_label_2
_geom_angle_atom_site_label_3
_geom_angle
_geom_angle_publ_flag
O2 Cu1 O5 84.54(9) y
O2 Cu1 N2 172.35(10) y
O5 Cu1 N2 92.59(9) y
O2 Cu1 N3 88.41(10) y
O5 Cu1 N3 170.11(10) y
N2 Cu1 N3 93.53(10) y
O2 Cu1 O1 89.05(9) y
O5 Cu1 O1 91.85(9) y
N2 Cu1 O1 98.15(10) y
N3 Cu1 O1 94.96(9) y
C12 O5 Cu1 112.55(18) no
C11 O2 Cu1 112.86(18) no
Cu1 O1 H1 115.9 no
Cu1 O1 H2 130.8 no
H1 O1 H2 111.5 no
C4 N2 N1 105.8(2) no
C4 N2 Cu1 132.3(2) no
N1 N2 Cu1 121.3(2) no
C2 N1 N2 111.5(3) no
C2 N1 H3 124.2 no
N2 N1 H3 124.2 no
C7 N3 N4 106.3(2) no
C7 N3 Cu1 133.1(2) no
N4 N3 Cu1 120.31(19) no
C9 N4 N3 111.3(3) no
C9 N4 H18 124.4 no
N3 N4 H18 124.4 no
N1 C2 C3 106.5(3) no
N1 C2 C1 122.5(3) no
C3 C2 C1 131.0(3) no
C2 C1 H4 109.5 no
C2 C1 H6 109.5 no
H4 C1 H6 109.5 no
C2 C1 H5 109.5 no
H4 C1 H5 109.5 no
H6 C1 H5 109.5 no
C2 C3 C4 106.2(3) no
C2 C3 H7 126.9 no
C4 C3 H7 126.9 no
N2 C4 C3 110.0(3) no
N2 C4 C5 122.3(3) no
C3 C4 C5 127.7(3) no
C4 C5 H10 109.5 no
C4 C5 H8 109.5 no
H10 C5 H8 109.5 no
C4 C5 H9 109.5 no
H10 C5 H9 109.5 no
H8 C5 H9 109.5 no
N4 C9 C8 106.8(3) no
N4 C9 C10 120.6(3) no
C8 C9 C10 132.6(3) no
C9 C10 H15 109.5 no
C9 C10 H16 109.5 no
H15 C10 H16 109.5 no
C9 C10 H17 109.5 no
H15 C10 H17 109.5 no
H16 C10 H17 109.5 no
C9 C8 C7 106.3(3) no
C9 C8 H14 126.9 no
C7 C8 H14 126.9 no
N3 C7 C8 109.3(3) no
N3 C7 C6 121.3(3) no
C8 C7 C6 129.3(3) no
C7 C6 H12 109.5 no
C7 C6 H13 109.5 no
H12 C6 H13 109.5 no
C7 C6 H11 109.5 no
H12 C6 H11 109.5 no
H13 C6 H11 109.5 no
O3 C11 O2 125.0(3) no
O3 C11 C12 118.7(3) no
O2 C11 C12 116.2(3) no
O4 C12 O5 127.2(3) no
O4 C12 C11 119.0(3) no
O5 C12 C11 113.7(3) no

loop_
_geom_bond_atom_site_label_1
_geom_bond_atom_site_label_2
_geom_bond_distance
_geom_bond_publ_flag
Cu1 O2 1.946(2) y
Cu1 O5 1.971(2) y
Cu1 N2 1.975(3) y
Cu1 N3 2.002(2) y
Cu1 O1 2.283(2) y
O5 C12 1.285(4) .
O2 C11 1.261(4) .
O4 C12 1.225(4) .
O3 C11 1.256(4) .
O1 H1 0.9902 no
O1 H2 0.9664 no
N2 C4 1.341(4) no
N2 N1 1.359(3) no
N1 C2 1.345(4) no
N1 H3 0.8800 no
N3 C7 1.337(4) no
N3 N4 1.355(3) no
N4 C9 1.352(4) no
N4 H18 0.8800 no
C2 C3 1.383(4) no
C2 C1 1.490(4) no
C1 H4 0.9800 no
C1 H6 0.9800 no
C1 H5 0.9800 no
C3 C4 1.390(4) no
C3 H7 0.9500 no
C4 C5 1.503(4) no
C5 H10 0.9800 no
C5 H8 0.9800 no
C5 H9 0.9800 no
C9 C8 1.367(5) no
C9 C10 1.497(4) no
C10 H15 0.9800 no
C10 H16 0.9800 no
C10 H17 0.9800 no
C8 C7 1.408(4) no
C8 H14 0.9500 no
C7 C6 1.487(4) no
C6 H12 0.9800 no
C6 H13 0.9800 no
C6 H11 0.9800 no
C11 C12 1.561(4) .

loop_
_geom_hbond_atom_site_label_D
_geom_hbond_atom_site_label_H
_geom_hbond_atom_site_label_A
_geom_hbond_site_symmetry_A
_geom_hbond_distance_DH
_geom_hbond_distance_HA
_geom_hbond_distance_DA
_geom_hbond_angle_DHA
_geom_hbond_publ_flag
O1 H1 O3 2_656 0.99 1.88 2.798(3) 153 y
O1 H2 O5 2_556 0.97 1.97 2.923(3) 168 y
N1 H3 O3 2_566 0.88 2.03 2.857(3) 156 y
N4 H18 O3 2_656 0.88 1.97 2.845(3) 175 y

loop_
_geom_torsion_atom_site_label_1
_geom_torsion_atom_site_label_2
_geom_torsion_atom_site_label_3
_geom_torsion_atom_site_label_4
_geom_torsion
_geom_torsion_publ_flag
O2 Cu1 O5 C12 -3.4(2) no
N2 Cu1 O5 C12 169.5(2) no
O1 Cu1 O5 C12 -92.3(2) no
O5 Cu1 O2 C11 3.0(2) no
N3 Cu1 O2 C11 -170.0(2) no
O1 Cu1 O2 C11 95.0(2) no
O5 Cu1 N2 C4 134.5(3) no
N3 Cu1 N2 C4 -53.3(3) no
O1 Cu1 N2 C4 42.2(3) no
O5 Cu1 N2 N1 -35.3(2) .
N3 Cu1 N2 N1 137.0(2) no
O1 Cu1 N2 N1 -127.5(2) no
C4 N2 N1 C2 0.9(3) no
Cu1 N2 N1 C2 173.1(2) no
O2 Cu1 N3 C7 123.6(3) no
N2 Cu1 N3 C7 -49.0(3) no
O1 Cu1 N3 C7 -147.5(3) no
O2 Cu1 N3 N4 -63.5(2) .
N2 Cu1 N3 N4 123.9(2) no
O1 Cu1 N3 N4 25.4(2) no
C7 N3 N4 C9 -0.1(3) no
Cu1 N3 N4 C9 -174.7(2) no
N2 N1 C2 C3 -1.0(4) no
N2 N1 C2 C1 179.8(3) no
N1 C2 C3 C4 0.7(3) no
C1 C2 C3 C4 179.7(3) no
N1 N2 C4 C3 -0.5(3) no
Cu1 N2 C4 C3 -171.4(2) no
N1 N2 C4 C5 -179.4(3) no
Cu1 N2 C4 C5 9.7(5) no
C2 C3 C4 N2 -0.1(4) no
C2 C3 C4 C5 178.7(3) no
N3 N4 C9 C8 0.2(4) no
N3 N4 C9 C10 -179.6(3) no
N4 C9 C8 C7 -0.2(4) no
C10 C9 C8 C7 179.5(3) no
N4 N3 C7 C8 0.0(3) no
Cu1 N3 C7 C8 173.5(2) no
N4 N3 C7 C6 -179.8(3) no
Cu1 N3 C7 C6 -6.2(5) no
C9 C8 C7 N3 0.1(4) no
C9 C8 C7 C6 179.9(3) no
Cu1 O2 C11 O3 175.7(2) .
Cu1 O2 C11 C12 -2.2(3) no
Cu1 O5 C12 O4 -176.5(3) .
Cu1 O5 C12 C11 3.1(3) no
O3 C11 C12 O4 1.0(4) .
O2 C11 C12 O4 179.0(3) no
O3 C11 C12 O5 -178.6(3) no
O2 C11 C12 O5 -0.6(4) .
